data_4501519
loop_
_publ_author_name
'Wang, Xiqu'
'Liu, Lumei'
'Makarenko, Tatyana'
'Jacobson, Allan J.'

_publ_section_title
;
 Acentric and Centric Interpenetrations of an Anionic Framework Mediated
 by Cation Sizes: The Alkali-Metal Tin(II) Benzenedicarboxylates
 A2Sn2(bdc)3(H2O)x(A = Li, Na, K, Rb, Cs)
;
_journal_issue 4
_journal_name_full 'Crystal Growth &amp; Design'
_journal_page_first 1960
_journal_paper_doi 10.1021/cg100049s
_journal_volume 10
_journal_year 2010
_chemical_formula_sum 'C24 H14 Na2 O13 Sn2'
_chemical_formula_weight 793.71
_chemical_name_systematic
;
 ?
;
_space_group_IT_number 201
_symmetry_space_group_name_Hall '-P 2ab 2bc 3'
_symmetry_space_group_name_H-M 'P n -3 :2'
_atom_sites_solution_hydrogens geom
_atom_sites_solution_primary direct
_atom_sites_solution_secondary difmap
_audit_creation_method SHELXL-97
_cell_angle_alpha 90.00
_cell_angle_beta 90.00
_cell_angle_gamma 90.00
_cell_formula_units_Z 4
_cell_length_a 13.9033(11)
_cell_length_b 13.9033(11)
_cell_length_c 13.9033(11)
_cell_measurement_reflns_used 2669
_cell_measurement_temperature 293(2)
_cell_measurement_theta_max 26.11
_cell_measurement_theta_min 2.90
_cell_volume 2687.5(4)
_computing_cell_refinement Bruker-ApexII
_computing_data_collection Bruker-ApexII
_computing_data_reduction Bruker-ApexII
_computing_structure_refinement 'SHELXL-97 (Sheldrick, 1997)'
_computing_structure_solution Bruker-ApexII
_diffrn_ambient_temperature 293(2)
_diffrn_measured_fraction_theta_full 0.945
_diffrn_measured_fraction_theta_max 0.945
_diffrn_measurement_device_type Bruker-ApexII
_diffrn_measurement_method 'narrow frame'
_diffrn_radiation_monochromator graphite
_diffrn_radiation_source 'fine-focus sealed tube'
_diffrn_radiation_type MoK\a
_diffrn_radiation_wavelength 0.71073
_diffrn_reflns_av_R_equivalents 0.0297
_diffrn_reflns_av_sigmaI/netI 0.0273
_diffrn_reflns_limit_h_max 13
_diffrn_reflns_limit_h_min -13
_diffrn_reflns_limit_k_max 6
_diffrn_reflns_limit_k_min -17
_diffrn_reflns_limit_l_max 18
_diffrn_reflns_limit_l_min -5
_diffrn_reflns_number 4454
_diffrn_reflns_theta_full 28.66
_diffrn_reflns_theta_max 28.66
_diffrn_reflns_theta_min 2.07
_exptl_absorpt_coefficient_mu 1.959
_exptl_absorpt_correction_T_max 0.266
_exptl_absorpt_correction_T_min 0.218
_exptl_absorpt_correction_type multi-scan
_exptl_absorpt_process_details 'Blessing, 1995'
_exptl_crystal_colour colorless
_exptl_crystal_density_diffrn 1.962
_exptl_crystal_density_method 'not measured'
_exptl_crystal_description polyhedron
_exptl_crystal_F_000 1536
_exptl_crystal_size_max 0.37
_exptl_crystal_size_mid 0.32
_exptl_crystal_size_min 0.29
_refine_diff_density_max 0.511
_refine_diff_density_min -0.346
_refine_diff_density_rms 0.067
_refine_ls_extinction_coef 0.0025(2)
_refine_ls_extinction_expression Fc^*^=kFc[1+0.001xFc^2^\l^3^/sin(2\q)]^-1/4^
_refine_ls_extinction_method SHELXL
_refine_ls_goodness_of_fit_ref 1.060
_refine_ls_hydrogen_treatment constr
_refine_ls_matrix_type full
_refine_ls_number_parameters 67
_refine_ls_number_reflns 1099
_refine_ls_number_restraints 0
_refine_ls_restrained_S_all 1.060
_refine_ls_R_factor_all 0.0425
_refine_ls_R_factor_gt 0.0275
_refine_ls_shift/su_max 0.000
_refine_ls_shift/su_mean 0.000
_refine_ls_structure_factor_coef Fsqd
_refine_ls_weighting_details 'calc w=1/[\s^2^(Fo^2^)+(0.0254P)^2^+1.7657P] where P=(Fo^2^+2Fc^2^)/3'
_refine_ls_weighting_scheme calc
_refine_ls_wR_factor_gt 0.0607
_refine_ls_wR_factor_ref 0.0662
_reflns_number_gt 839
_reflns_number_total 1099
_reflns_threshold_expression >2sigma(I)
_cod_data_source_file cg100049s_si_003.cif
_cod_data_source_block Na2Sn2(bdc)3(H2O)
_cod_original_sg_symbol_H-M Pn-3
_cod_database_code 4501519

loop_
_symmetry_equiv_pos_as_xyz
'x, y, z'
'-x+1/2, -y+1/2, z'
'-x+1/2, y, -z+1/2'
'x, -y+1/2, -z+1/2'
'z, x, y'
'z, -x+1/2, -y+1/2'
'-z+1/2, -x+1/2, y'
'-z+1/2, x, -y+1/2'
'y, z, x'
'-y+1/2, z, -x+1/2'
'y, -z+1/2, -x+1/2'
'-y+1/2, -z+1/2, x'
'-x, -y, -z'
'x-1/2, y-1/2, -z'
'x-1/2, -y, z-1/2'
'-x, y-1/2, z-1/2'
'-z, -x, -y'
'-z, x-1/2, y-1/2'
'z-1/2, x-1/2, -y'
'z-1/2, -x, y-1/2'
'-y, -z, -x'
'y-1/2, -z, x-1/2'
'-y, z-1/2, x-1/2'
'y-1/2, z-1/2, -x'

loop_
_atom_site_label
_atom_site_type_symbol
_atom_site_fract_x
_atom_site_fract_y
_atom_site_fract_z
_atom_site_U_iso_or_equiv
_atom_site_adp_type
_atom_site_occupancy
_atom_site_symmetry_multiplicity
_atom_site_calc_flag
_atom_site_refinement_flags
Sn1 Sn 0.357735(14) 0.357735(14) 0.142265(14) 0.03502(15) Uani 1 3 d S
O1 O 0.36836(14) 0.51485(15) 0.11801(15) 0.0361(5) Uani 1 1 d .
O2 O 0.21277(18) 0.48976(18) 0.1141(2) 0.0777(9) Uani 1 1 d .
C1 C 0.2817(2) 0.5456(2) 0.1156(2) 0.0398(8) Uani 1 1 d .
C2 C 0.2653(2) 0.6513(2) 0.1133(2) 0.0330(6) Uani 1 1 d .
C3 C 0.3411(2) 0.7141(3) 0.1127(3) 0.0574(10) Uani 1 1 d .
H3 H 0.4037 0.6905 0.1129 0.069 Uiso 1 1 calc R
C4 C 0.1745(2) 0.6885(3) 0.1116(3) 0.0622(11) Uani 1 1 d .
H4 H 0.1221 0.6470 0.1097 0.075 Uiso 1 1 calc R
Na1 Na 0.5000 0.5000 0.0000 0.0353(6) Uani 1 6 d S
Na2 Na 0.06709(17) 0.43291(17) 0.06709(17) 0.0304(8) Uani 0.50 3 d SP
O3W O 0.0269(3) 0.4731(3) 0.0269(3) 0.054(2) Uani 0.50 3 d SP

loop_
_atom_site_aniso_label
_atom_site_aniso_U_11
_atom_site_aniso_U_22
_atom_site_aniso_U_33
_atom_site_aniso_U_23
_atom_site_aniso_U_13
_atom_site_aniso_U_12
Sn1 0.03502(15) 0.03502(15) 0.03502(15) 0.00370(8) 0.00370(8) -0.00370(8)
O1 0.0322(12) 0.0333(12) 0.0428(12) -0.0022(9) 0.0033(9) 0.0028(8)
O2 0.0392(15) 0.0360(15) 0.158(3) -0.0104(16) -0.0086(16) -0.0040(11)
C1 0.0338(18) 0.0354(18) 0.050(2) -0.0098(13) -0.0017(13) -0.0019(13)
C2 0.0286(15) 0.0347(16) 0.0357(16) -0.0050(12) -0.0004(11) 0.0023(12)
C3 0.0245(18) 0.042(2) 0.106(3) -0.0012(19) -0.0018(17) 0.0035(13)
C4 0.0278(17) 0.037(2) 0.122(4) -0.004(2) 0.0017(19) -0.0046(14)
Na1 0.0353(6) 0.0353(6) 0.0353(6) 0.0035(7) 0.0035(7) -0.0035(7)
Na2 0.0304(8) 0.0304(8) 0.0304(8) 0.0009(10) -0.0009(10) 0.0009(10)
O3W 0.054(2) 0.054(2) 0.054(2) 0.013(2) -0.013(2) 0.013(2)

loop_
_atom_type_symbol
_atom_type_description
_atom_type_scat_dispersion_real
_atom_type_scat_dispersion_imag
_atom_type_scat_source
C C 0.0033 0.0016 'International Tables Vol C Tables 4.2.6.8 and 6.1.1.4'
O O 0.0106 0.0060 'International Tables Vol C Tables 4.2.6.8 and 6.1.1.4'
Sn Sn -0.6537 1.4246 'International Tables Vol C Tables 4.2.6.8 and 6.1.1.4'
Na Na 0.0362 0.0249 'International Tables Vol C Tables 4.2.6.8 and 6.1.1.4'
H H 0.0000 0.0000 'International Tables Vol C Tables 4.2.6.8 and 6.1.1.4'

loop_
_geom_angle_atom_site_label_1
_geom_angle_atom_site_label_2
_geom_angle_atom_site_label_3
_geom_angle
_geom_angle_site_symmetry_1
_geom_angle_site_symmetry_3
O1 Sn1 O1 76.94(8) . 8
O1 Sn1 O1 76.94(8) . 11
O1 Sn1 O1 76.94(8) 8 11
O1 Sn1 Na1 45.92(5) . .
O1 Sn1 Na1 45.92(5) 8 .
O1 Sn1 Na1 45.92(5) 11 .
C1 O1 Sn1 105.70(18) . .
C1 O1 Na1 135.20(19) . .
Sn1 O1 Na1 93.91(7) . .
C1 O2 Na2 156.5(3) . .
O2 C1 O1 121.5(3) . .
O2 C1 C2 120.2(3) . .
O1 C1 C2 118.4(3) . .
C4 C2 C3 118.1(3) . .
C4 C2 C1 121.1(3) . .
C3 C2 C1 120.8(3) . .
C2 C3 C4 120.5(3) . 2_565
C2 C4 C3 121.4(3) . 2_565
O1 Na1 O1 67.93(8) 8 11
O1 Na1 O1 67.93(8) 8 .
O1 Na1 O1 67.93(8) 11 .
O1 Na1 O1 112.07(8) 8 23_665
O1 Na1 O1 180.0 11 23_665
O1 Na1 O1 112.07(8) . 23_665
O1 Na1 O1 112.07(8) 8 13_665
O1 Na1 O1 112.07(8) 11 13_665
O1 Na1 O1 180.0 . 13_665
O1 Na1 O1 67.93(8) 23_665 13_665
O1 Na1 O1 180.00(9) 8 20_665
O1 Na1 O1 112.07(8) 11 20_665
O1 Na1 O1 112.07(8) . 20_665
O1 Na1 O1 67.93(8) 23_665 20_665
O1 Na1 O1 67.93(8) 13_665 20_665
O1 Na1 Sn1 40.17(5) 8 .
O1 Na1 Sn1 40.17(5) 11 .
O1 Na1 Sn1 40.17(5) . .
O1 Na1 Sn1 139.83(5) 23_665 .
O1 Na1 Sn1 139.83(5) 13_665 .
O1 Na1 Sn1 139.83(5) 20_665 .
O1 Na1 Sn1 139.83(5) 8 13_665
O1 Na1 Sn1 139.83(5) 11 13_665
O1 Na1 Sn1 139.83(5) . 13_665
O1 Na1 Sn1 40.17(5) 23_665 13_665
O1 Na1 Sn1 40.17(5) 13_665 13_665
O1 Na1 Sn1 40.17(5) 20_665 13_665
Sn1 Na1 Sn1 180.000(5) . 13_665
O3W Na2 O3W 0.0(5) . 13_565
O3W Na2 O2 118.71(11) . 6
O3W Na2 O2 118.71(11) 13_565 6
O3W Na2 O2 118.71(11) . .
O3W Na2 O2 118.71(11) 13_565 .
O2 Na2 O2 98.85(14) 6 .
O3W Na2 O2 118.71(11) . 12
O3W Na2 O2 118.71(11) 13_565 12
O2 Na2 O2 98.85(14) 6 12
O2 Na2 O2 98.85(14) . 12
O3W Na2 Na2 0.0(6) . 13_565
O3W Na2 Na2 0.00(9) 13_565 13_565
O2 Na2 Na2 118.71(11) 6 13_565
O2 Na2 Na2 118.71(11) . 13_565
O2 Na2 Na2 118.71(11) 12 13_565
Na2 O3W O3W 180.0(13) . 13_565
Na2 O3W Na2 180.0(9) . 13_565
O3W O3W Na2 0.0(7) 13_565 13_565

loop_
_geom_bond_atom_site_label_1
_geom_bond_atom_site_label_2
_geom_bond_distance
_geom_bond_site_symmetry_2
Sn1 O1 2.215(2) .
Sn1 O1 2.215(2) 8
Sn1 O1 2.215(2) 11
Sn1 Na1 3.4259(4) .
O1 C1 1.279(4) .
O1 Na1 2.467(2) .
O2 C1 1.233(4) .
O2 Na2 2.270(3) .
C1 C2 1.488(4) .
C2 C4 1.365(4) .
C2 C3 1.368(4) .
C3 C4 1.372(5) 2_565
C4 C3 1.372(5) 2_565
Na1 O1 2.467(2) 8
Na1 O1 2.467(2) 11
Na1 O1 2.467(2) 23_665
Na1 O1 2.467(2) 13_665
Na1 O1 2.467(2) 20_665
Na1 Sn1 3.4259(4) 13_665
Na2 O3W 0.967(7) .
Na2 O3W 2.264(10) 13_565
Na2 O2 2.270(3) 6
Na2 O2 2.270(3) 12
Na2 Na2 3.231(8) 13_565
O3W O3W 1.297(16) 13_565
O3W Na2 2.264(10) 13_565
